data_7208322
loop_
_publ_author_name
'Zhou, Fei-Xia'
'Zheng, Zheng'
'Zhou, Hong-Ping'
'Ke, Wei-Zai'
'Wang, Jian-Qing'
'Yu, Zhi-Peng'
'Jin, Feng'
'Yang, Jia-Xiang'
'Wu, Jie-Ying'
'Tian, Yu-Peng'

_publ_section_title
;
 A new 2,2&#x2032;:6&#x2032;,2&#x2032;&#x2032;-terpyridine-based ligand
 and its complexes: structures, photophysical properties and DFT
 calculations to evaluate the halogen effect on the TPA
;
_journal_issue 17
_journal_name_full CrystEngComm
_journal_page_first 5613
_journal_paper_doi 10.1039/c2ce25467k
_journal_volume 14
_journal_year 2012
_chemical_formula_sum 'C63 H48 Cd Cl2 N12 O9'
_chemical_formula_weight 1300.43
_chemical_name_systematic
;
?
;
_space_group_IT_number 14
_symmetry_cell_setting monoclinic
_symmetry_space_group_name_Hall '-P 2ybc'
_symmetry_space_group_name_H-M 'P 1 21/c 1'
_atom_sites_solution_hydrogens geom
_atom_sites_solution_primary direct
_atom_sites_solution_secondary difmap
_audit_creation_method SHELXL-97
_cell_angle_alpha 90.000(5)
_cell_angle_beta 101.461(5)
_cell_angle_gamma 90.000(5)
_cell_formula_units_Z 4
_cell_length_a 18.938(5)
_cell_length_b 10.356(5)
_cell_length_c 29.755(5)
_cell_measurement_reflns_used 9986
_cell_measurement_temperature 298(2)
_cell_measurement_theta_max 24.056
_cell_measurement_theta_min 2.252
_cell_volume 5719(3)
_computing_cell_refinement 'Bruker XSCANS'
_computing_data_collection 'Bruker XSCANS'
_computing_data_reduction 'Bruker SHELXTL'
_computing_molecular_graphics 'Bruker SHELXTL'
_computing_publication_material 'Bruker SHELXTL'
_computing_structure_refinement 'SHELXL-97 (Sheldrick, 1997)'
_computing_structure_solution 'SHELXS-97 (Sheldrick, 1990)'
_diffrn_ambient_temperature 298(2)
_diffrn_measured_fraction_theta_full 0.999
_diffrn_measured_fraction_theta_max 0.999
_diffrn_measurement_device_type 'Bruker P4'
_diffrn_measurement_method '\w scans'
_diffrn_radiation_monochromator graphite
_diffrn_radiation_source 'fine-focus sealed tube'
_diffrn_radiation_type MoK\a
_diffrn_radiation_wavelength 0.71069
_diffrn_reflns_av_R_equivalents 0.0311
_diffrn_reflns_av_sigmaI/netI 0.0195
_diffrn_reflns_limit_h_max 22
_diffrn_reflns_limit_h_min -22
_diffrn_reflns_limit_k_max 12
_diffrn_reflns_limit_k_min -12
_diffrn_reflns_limit_l_max 35
_diffrn_reflns_limit_l_min -33
_diffrn_reflns_number 76972
_diffrn_reflns_theta_full 25.00
_diffrn_reflns_theta_max 25.00
_diffrn_reflns_theta_min 2.09
_exptl_absorpt_coefficient_mu 0.547
_exptl_absorpt_correction_T_max 0.8985
_exptl_absorpt_correction_T_min 0.8531
_exptl_absorpt_correction_type multi-scan
_exptl_absorpt_process_details sadabs
_exptl_crystal_density_diffrn 1.510
_exptl_crystal_density_method 'not measured'
_exptl_crystal_F_000 2656
_exptl_crystal_size_max 0.30
_exptl_crystal_size_mid 0.20
_exptl_crystal_size_min 0.20
_refine_diff_density_max 0.691
_refine_diff_density_min -0.718
_refine_diff_density_rms 0.061
_refine_ls_extinction_method none
_refine_ls_goodness_of_fit_ref 1.083
_refine_ls_hydrogen_treatment constr
_refine_ls_matrix_type full
_refine_ls_number_parameters 786
_refine_ls_number_reflns 10066
_refine_ls_number_restraints 0
_refine_ls_restrained_S_all 1.083
_refine_ls_R_factor_all 0.0606
_refine_ls_R_factor_gt 0.0467
_refine_ls_shift/su_max 0.007
_refine_ls_shift/su_mean 0.000
_refine_ls_structure_factor_coef Fsqd
_refine_ls_weighting_details 'calc w=1/[\s^2^(Fo^2^)+(0.0697P)^2^+6.5001P] where P=(Fo^2^+2Fc^2^)/3'
_refine_ls_weighting_scheme calc
_refine_ls_wR_factor_gt 0.1235
_refine_ls_wR_factor_ref 0.1415
_reflns_number_gt 8259
_reflns_number_total 10066
_reflns_threshold_expression >2sigma(I)
_cod_data_source_file c2ce25467k.txt
_cod_data_source_block 2
_cod_depositor_comments
;
The following automatic conversions were performed:

'_symmetry_cell_setting' value 'Monoclinic' changed to 'monoclinic'
according to /home/saulius/struct/CIF-dictionaries/cif_core.dic
dictionary named 'cif_core.dic' version 2.4.1 from 2010-06-29.

Automatic conversion script
Id: cif_fix_values 1891 2012-01-12 08:04:46Z andrius 
;
_cod_original_sg_symbol_H-M 'P2(1)/c '
_cod_database_code 7208322

loop_
_symmetry_equiv_pos_as_xyz
'x, y, z'
'-x, y+1/2, -z+1/2'
'-x, -y, -z'
'x, -y-1/2, z-1/2'

loop_
_atom_site_label
_atom_site_type_symbol
_atom_site_fract_x
_atom_site_fract_y
_atom_site_fract_z
_atom_site_U_iso_or_equiv
_atom_site_adp_type
_atom_site_occupancy
_atom_site_symmetry_multiplicity
_atom_site_calc_flag
_atom_site_refinement_flags
Cd1 Cd 0.237208(15) 1.05533(3) 0.015759(10) 0.05337(12) Uani 1 1 d .
N5 N 0.33037(15) 1.0674(3) -0.02358(10) 0.0455(7) Uani 1 1 d .
N2 N 0.14401(15) 1.0091(3) 0.05205(10) 0.0469(7) Uani 1 1 d .
N6 N 0.23250(18) 1.2522(3) -0.02305(11) 0.0555(8) Uani 1 1 d .
N3 N 0.25296(17) 1.1681(3) 0.08530(11) 0.0551(8) Uani 1 1 d .
N1 N 0.14962(18) 0.9245(3) -0.03184(11) 0.0578(8) Uani 1 1 d .
N4 N 0.30276(16) 0.8618(3) 0.02445(10) 0.0513(7) Uani 1 1 d .
C38 C 0.3909(2) 1.1817(3) -0.07380(13) 0.0496(8) Uani 1 1 d .
H38 H 0.3958 1.2567 -0.0902 0.060 Uiso 1 1 calc R
C40 C 0.4270(2) 0.9682(3) -0.05006(13) 0.0495(8) Uani 1 1 d .
H40 H 0.4568 0.8969 -0.0501 0.059 Uiso 1 1 calc R
C11 C 0.09773(19) 0.8739(4) -0.01275(12) 0.0490(8) Uani 1 1 d .
N10 N 0.95719(18) 1.1829(3) -0.26258(11) 0.0560(8) Uani 1 1 d .
N7 N -0.50703(19) 0.6478(3) 0.23386(12) 0.0623(9) Uani 1 1 d .
C42 C 0.35664(18) 0.8490(3) 0.00113(12) 0.0454(8) Uani 1 1 d .
C50 C 0.6051(2) 1.0820(4) -0.15350(13) 0.0526(9) Uani 1 1 d .
C41 C 0.37349(19) 0.9654(3) -0.02471(12) 0.0466(8) Uani 1 1 d .
C6 C 0.14468(18) 1.0574(3) 0.09405(12) 0.0461(8) Uani 1 1 d .
C19 C -0.1310(2) 0.8277(4) 0.16842(13) 0.0581(10) Uani 1 1 d .
C39 C 0.4367(2) 1.0769(3) -0.07563(13) 0.0481(8) Uani 1 1 d .
C46 C 0.2828(2) 0.7576(4) 0.04539(14) 0.0601(10) Uani 1 1 d .
H46 H 0.2457 0.7662 0.0615 0.072 Uiso 1 1 calc R
C5 C 0.20276(19) 1.1536(3) 0.11102(12) 0.0484(8) Uani 1 1 d .
C49 C 0.5822(2) 1.1957(4) -0.13508(12) 0.0511(9) Uani 1 1 d .
H49 H 0.6048 1.2734 -0.1391 0.061 Uiso 1 1 calc R
C36 C 0.2860(2) 1.2800(3) -0.04493(12) 0.0492(8) Uani 1 1 d .
C8 C 0.04136(19) 0.9308(3) 0.10096(13) 0.0482(8) Uani 1 1 d .
C7 C 0.09447(19) 1.0207(4) 0.11909(13) 0.0491(8) Uani 1 1 d .
H7 H 0.0958 1.0556 0.1480 0.059 Uiso 1 1 calc R
C37 C 0.33836(19) 1.1738(3) -0.04758(12) 0.0466(8) Uani 1 1 d .
C48 C 0.5271(2) 1.1950(4) -0.11121(13) 0.0507(8) Uani 1 1 d .
H48 H 0.5127 1.2721 -0.0998 0.061 Uiso 1 1 calc R
C16 C -0.01516(19) 0.8920(4) 0.12638(13) 0.0512(8) Uani 1 1 d .
C59 C 0.8970(2) 1.1761(4) -0.24033(13) 0.0539(9) Uani 1 1 d .
N11 N 0.9704(2) 1.0872(4) -0.29131(14) 0.0754(10) Uani 1 1 d .
C47 C 0.4927(2) 1.0801(3) -0.10395(13) 0.0491(8) Uani 1 1 d .
C44 C 0.3702(2) 0.6262(4) 0.02163(14) 0.0627(10) Uani 1 1 d .
H44 H 0.3932 0.5472 0.0209 0.075 Uiso 1 1 calc R
C27 C -0.4395(2) 0.6601(4) 0.22100(13) 0.0550(9) Uani 1 1 d .
C35 C 0.2916(2) 1.4009(4) -0.06374(14) 0.0599(10) Uani 1 1 d .
H35 H 0.3295 1.4196 -0.0783 0.072 Uiso 1 1 calc R
C18 C -0.0935(2) 0.9429(4) 0.17824(14) 0.0595(10) Uani 1 1 d .
H18 H -0.1073 1.0003 0.1990 0.071 Uiso 1 1 calc R
C17 C -0.0364(2) 0.9739(4) 0.15790(14) 0.0563(9) Uani 1 1 d .
H17 H -0.0117 1.0510 0.1655 0.068 Uiso 1 1 calc R
C57 C 0.7932(2) 1.0669(4) -0.22548(15) 0.0637(10) Uani 1 1 d .
H57 H 0.7628 0.9955 -0.2300 0.076 Uiso 1 1 calc R
C51 C 0.5673(2) 0.9703(4) -0.14856(15) 0.0617(10) Uani 1 1 d .
H51 H 0.5790 0.8945 -0.1622 0.074 Uiso 1 1 calc R
C60 C 0.8837(2) 1.2755(5) -0.21257(17) 0.0741(13) Uani 1 1 d .
H60 H 0.9146 1.3463 -0.2077 0.089 Uiso 1 1 calc R
C21 C -0.0502(2) 0.7734(4) 0.11807(15) 0.0655(11) Uani 1 1 d .
H21 H -0.0354 0.7147 0.0982 0.079 Uiso 1 1 calc R
C53 C 0.6666(2) 1.0775(4) -0.17645(14) 0.0585(10) Uani 1 1 d .
H53 H 0.6713 1.0039 -0.1935 0.070 Uiso 1 1 calc R
C1 C 0.3050(2) 1.2564(5) 0.09839(16) 0.0699(12) Uani 1 1 d .
H1 H 0.3401 1.2667 0.0808 0.084 Uiso 1 1 calc R
N12 N 1.0529(2) 1.2454(4) -0.28712(13) 0.0736(10) Uani 1 1 d .
C45 C 0.3142(2) 0.6392(4) 0.04430(14) 0.0641(11) Uani 1 1 d .
H45 H 0.2980 0.5687 0.0587 0.077 Uiso 1 1 calc R
C26 C -0.4081(2) 0.5572(4) 0.20365(16) 0.0653(11) Uani 1 1 d .
H26 H -0.4303 0.4767 0.2013 0.078 Uiso 1 1 calc R
C52 C 0.5128(2) 0.9682(4) -0.12397(15) 0.0602(10) Uani 1 1 d .
H52 H 0.4892 0.8910 -0.1207 0.072 Uiso 1 1 calc R
C12 C 0.0520(2) 0.7787(4) -0.03474(14) 0.0624(10) Uani 1 1 d .
H12 H 0.0157 0.7452 -0.0213 0.075 Uiso 1 1 calc R
C55 C 0.7781(2) 1.1672(4) -0.19785(13) 0.0556(9) Uani 1 1 d .
C54 C 0.7161(2) 1.1681(4) -0.17522(14) 0.0606(10) Uani 1 1 d .
H54 H 0.7110 1.2411 -0.1579 0.073 Uiso 1 1 calc R
C9 C 0.0410(2) 0.8836(4) 0.05722(13) 0.0527(9) Uani 1 1 d .
H9 H 0.0056 0.8255 0.0438 0.063 Uiso 1 1 calc R
C24 C -0.3083(2) 0.6912(4) 0.19386(13) 0.0578(10) Uani 1 1 d .
C58 C 0.8524(2) 1.0706(4) -0.24653(15) 0.0617(10) Uani 1 1 d .
H58 H 0.8618 1.0020 -0.2647 0.074 Uiso 1 1 calc R
C4 C 0.2039(2) 1.2258(4) 0.15007(15) 0.0652(11) Uani 1 1 d .
H4 H 0.1689 1.2139 0.1677 0.078 Uiso 1 1 calc R
N8 N -0.5302(2) 0.7363(4) 0.26118(15) 0.0824(12) Uani 1 1 d .
C20 C -0.1065(2) 0.7425(4) 0.13910(16) 0.0693(12) Uani 1 1 d .
H20 H -0.1287 0.6624 0.1334 0.083 Uiso 1 1 calc R
C43 C 0.3918(2) 0.7332(4) -0.00005(14) 0.0569(9) Uani 1 1 d .
H43 H 0.4299 0.7268 -0.0154 0.068 Uiso 1 1 calc R
C22 C -0.1956(2) 0.8048(4) 0.18706(15) 0.0660(11) Uani 1 1 d .
H22 H -0.2069 0.8674 0.2069 0.079 Uiso 1 1 calc R
C10 C 0.09344(19) 0.9232(3) 0.03354(12) 0.0473(8) Uani 1 1 d .
C34 C 0.2402(3) 1.4937(4) -0.06055(16) 0.0676(11) Uani 1 1 d .
H34 H 0.2426 1.5751 -0.0734 0.081 Uiso 1 1 calc R
C30 C -0.5586(3) 0.5611(5) 0.2207(2) 0.0790(14) Uani 1 1 d .
H30 H -0.5551 0.4921 0.2013 0.095 Uiso 1 1 calc R
C14 C 0.1152(3) 0.7841(5) -0.09554(15) 0.0730(12) Uani 1 1 d .
H14 H 0.1232 0.7538 -0.1235 0.088 Uiso 1 1 calc R
C15 C 0.1575(3) 0.8793(5) -0.07255(14) 0.0739(13) Uani 1 1 d .
H15 H 0.1936 0.9143 -0.0859 0.089 Uiso 1 1 calc R
C3 C 0.2576(3) 1.3158(5) 0.16257(18) 0.0815(14) Uani 1 1 d .
H3 H 0.2593 1.3657 0.1887 0.098 Uiso 1 1 calc R
C25 C -0.3433(2) 0.5739(4) 0.18972(16) 0.0649(11) Uani 1 1 d .
H25 H -0.3229 0.5043 0.1772 0.078 Uiso 1 1 calc R
C62 C 1.0277(3) 1.1314(5) -0.30470(16) 0.0720(12) Uani 1 1 d .
H62 H 1.0497 1.0862 -0.3252 0.086 Uiso 1 1 calc R
C28 C -0.4075(3) 0.7790(5) 0.22370(18) 0.0820(15) Uani 1 1 d .
H28 H -0.4300 0.8495 0.2342 0.098 Uiso 1 1 calc R
C56 C 0.8250(3) 1.2705(5) -0.19197(17) 0.0750(13) Uani 1 1 d .
H56 H 0.8165 1.3389 -0.1735 0.090 Uiso 1 1 calc R
C61 C 1.0077(2) 1.2739(4) -0.26076(16) 0.0655(11) Uani 1 1 d .
H61 H 1.0102 1.3482 -0.2430 0.079 Uiso 1 1 calc R
N9 N -0.6156(2) 0.5855(5) 0.2388(2) 0.0965(15) Uani 1 1 d .
C13 C 0.0613(3) 0.7344(5) -0.07682(15) 0.0708(12) Uani 1 1 d .
H13 H 0.0310 0.6711 -0.0922 0.085 Uiso 1 1 calc R
C33 C 0.1861(3) 1.4638(4) -0.03827(17) 0.0741(13) Uani 1 1 d .
H33 H 0.1512 1.5248 -0.0354 0.089 Uiso 1 1 calc R
C2 C 0.3084(3) 1.3315(5) 0.13636(18) 0.0834(14) Uani 1 1 d .
H2 H 0.3448 1.3924 0.1443 0.100 Uiso 1 1 calc R
C29 C -0.3419(3) 0.7942(5) 0.21093(19) 0.0811(14) Uani 1 1 d .
H29 H -0.3197 0.8748 0.2138 0.097 Uiso 1 1 calc R
C32 C 0.1838(2) 1.3432(4) -0.02018(15) 0.0682(11) Uani 1 1 d .
H32 H 0.1465 1.3236 -0.0051 0.082 Uiso 1 1 calc R
C23 C -0.2398(2) 0.7055(4) 0.17887(14) 0.0625(10) Uani 1 1 d .
H23 H -0.2261 0.6379 0.1619 0.075 Uiso 1 1 calc R
C31 C -0.5947(3) 0.6926(6) 0.2625(2) 0.0964(18) Uani 1 1 d .
H31 H -0.6245 0.7344 0.2792 0.116 Uiso 1 1 calc R
Cl1 Cl 0.49189(6) 0.59563(9) 0.90931(4) 0.0630(3) Uani 1 1 d .
Cl2 Cl 0.90210(8) 0.48676(12) 0.92473(4) 0.0810(4) Uani 1 1 d .
O1 O 0.53311(19) 0.6752(3) 0.94393(13) 0.0849(10) Uani 1 1 d .
O2 O 0.5381(2) 0.5430(4) 0.88181(14) 0.0983(12) Uani 1 1 d .
O3 O 0.4611(2) 0.4924(4) 0.92940(15) 0.1000(12) Uani 1 1 d .
O4 O 0.4355(2) 0.6692(3) 0.88270(16) 0.1087(13) Uani 1 1 d .
O5 O 0.8996(2) 0.6181(4) 0.93722(16) 0.1120(13) Uani 1 1 d .
O6 O 0.9139(4) 0.4745(6) 0.88233(18) 0.164(3) Uani 1 1 d .
O7 O 0.8507(6) 0.4181(7) 0.9327(4) 0.290(6) Uani 1 1 d .
O8 O 0.9667(6) 0.4365(6) 0.9507(3) 0.251(5) Uani 1 1 d .
C66 C 0.2904(3) 0.7532(8) 0.8756(3) 0.120(2) Uani 1 1 d .
H66A H 0.3404 0.7292 0.8808 0.180 Uiso 1 1 calc R
H66B H 0.2611 0.6777 0.8679 0.180 Uiso 1 1 calc R
H66C H 0.2799 0.7916 0.9029 0.180 Uiso 1 1 calc R
O10 O 0.2766(6) 0.8362(14) 0.8419(3) 0.314(7) Uani 1 1 d .
H10 H 0.2805 0.9098 0.8522 0.471 Uiso 1 1 calc R

loop_
_atom_site_aniso_label
_atom_site_aniso_U_11
_atom_site_aniso_U_22
_atom_site_aniso_U_33
_atom_site_aniso_U_23
_atom_site_aniso_U_13
_atom_site_aniso_U_12
Cd1 0.04972(18) 0.05625(19) 0.05930(19) 0.00536(13) 0.02327(13) -0.00194(12)
N5 0.0442(16) 0.0424(16) 0.0521(16) 0.0040(13) 0.0152(13) -0.0019(12)
N2 0.0426(16) 0.0475(16) 0.0524(17) 0.0016(14) 0.0139(13) -0.0003(13)
N6 0.0587(18) 0.0548(18) 0.0579(18) 0.0039(15) 0.0237(15) 0.0086(15)
N3 0.0475(17) 0.0612(19) 0.0575(18) 0.0010(15) 0.0125(14) -0.0083(15)
N1 0.0557(19) 0.069(2) 0.0496(18) 0.0012(15) 0.0127(15) -0.0030(16)
N4 0.0498(17) 0.0498(17) 0.0557(18) 0.0101(14) 0.0141(14) -0.0030(14)
C38 0.054(2) 0.0418(19) 0.057(2) 0.0068(16) 0.0194(17) -0.0019(16)
C40 0.051(2) 0.0405(18) 0.060(2) 0.0029(16) 0.0180(17) -0.0001(15)
C11 0.0451(19) 0.050(2) 0.053(2) 0.0042(16) 0.0121(16) 0.0031(16)
N10 0.0583(19) 0.0578(19) 0.0573(18) 0.0067(15) 0.0245(15) 0.0038(16)
N7 0.062(2) 0.063(2) 0.067(2) 0.0098(17) 0.0258(17) -0.0055(17)
C42 0.0441(18) 0.0438(18) 0.0476(19) 0.0056(15) 0.0076(15) -0.0051(15)
C50 0.051(2) 0.059(2) 0.049(2) 0.0035(17) 0.0148(16) -0.0001(17)
C41 0.0455(19) 0.0433(19) 0.051(2) 0.0023(15) 0.0102(15) -0.0046(15)
C6 0.0410(18) 0.0473(19) 0.051(2) 0.0019(15) 0.0100(15) -0.0001(15)
C19 0.054(2) 0.067(2) 0.055(2) 0.0018(19) 0.0160(18) -0.0103(19)
C39 0.0475(19) 0.0455(19) 0.054(2) -0.0019(16) 0.0169(16) -0.0064(15)
C46 0.058(2) 0.065(3) 0.061(2) 0.0121(19) 0.0192(19) -0.0086(19)
C5 0.0436(19) 0.0492(19) 0.053(2) 0.0024(16) 0.0106(16) -0.0033(16)
C49 0.049(2) 0.053(2) 0.053(2) 0.0045(17) 0.0153(16) -0.0087(17)
C36 0.052(2) 0.0462(19) 0.051(2) 0.0002(16) 0.0131(16) 0.0017(16)
C8 0.0419(18) 0.049(2) 0.055(2) 0.0055(16) 0.0133(16) 0.0015(15)
C7 0.0450(19) 0.054(2) 0.0491(19) -0.0007(16) 0.0114(16) -0.0033(16)
C37 0.0488(19) 0.0405(18) 0.053(2) -0.0002(15) 0.0153(16) -0.0031(15)
C48 0.051(2) 0.0460(19) 0.059(2) 0.0007(16) 0.0186(17) -0.0030(16)
C16 0.0427(19) 0.054(2) 0.058(2) 0.0048(17) 0.0128(16) -0.0021(16)
C59 0.048(2) 0.063(2) 0.053(2) 0.0036(18) 0.0152(17) 0.0020(18)
N11 0.086(3) 0.072(2) 0.079(2) -0.010(2) 0.042(2) -0.004(2)
C47 0.048(2) 0.049(2) 0.052(2) 0.0018(16) 0.0160(16) -0.0032(16)
C44 0.074(3) 0.043(2) 0.070(3) 0.0058(18) 0.011(2) -0.0017(19)
C27 0.052(2) 0.062(2) 0.054(2) 0.0043(18) 0.0178(17) -0.0063(18)
C35 0.072(3) 0.043(2) 0.068(2) 0.0043(18) 0.023(2) 0.0017(19)
C18 0.058(2) 0.065(2) 0.061(2) -0.0024(19) 0.0243(19) -0.0052(19)
C17 0.052(2) 0.056(2) 0.064(2) -0.0030(18) 0.0165(18) -0.0077(18)
C57 0.059(2) 0.066(3) 0.068(3) -0.001(2) 0.018(2) -0.013(2)
C51 0.068(3) 0.050(2) 0.074(3) -0.0071(19) 0.031(2) -0.0047(19)
C60 0.061(3) 0.071(3) 0.099(3) -0.024(3) 0.039(2) -0.019(2)
C21 0.065(3) 0.060(2) 0.079(3) -0.012(2) 0.032(2) -0.008(2)
C53 0.056(2) 0.063(2) 0.058(2) 0.0010(19) 0.0179(18) -0.0026(19)
C1 0.056(2) 0.079(3) 0.078(3) -0.005(2) 0.021(2) -0.023(2)
N12 0.070(2) 0.076(3) 0.083(3) 0.024(2) 0.035(2) 0.011(2)
C45 0.076(3) 0.050(2) 0.066(3) 0.0105(19) 0.014(2) -0.016(2)
C26 0.057(2) 0.057(2) 0.085(3) 0.002(2) 0.021(2) -0.0121(19)
C52 0.066(3) 0.045(2) 0.077(3) -0.0034(18) 0.034(2) -0.0066(18)
C12 0.070(3) 0.059(2) 0.059(2) -0.0016(19) 0.017(2) -0.011(2)
C55 0.054(2) 0.066(2) 0.049(2) -0.0022(18) 0.0153(17) -0.0004(19)
C54 0.058(2) 0.069(3) 0.058(2) -0.0056(19) 0.0208(19) -0.003(2)
C9 0.0445(19) 0.050(2) 0.064(2) -0.0026(18) 0.0119(17) -0.0063(16)
C24 0.058(2) 0.063(2) 0.055(2) 0.0008(18) 0.0180(18) -0.0106(19)
C58 0.062(2) 0.064(3) 0.063(2) -0.0090(19) 0.021(2) -0.003(2)
C4 0.059(2) 0.067(3) 0.072(3) -0.009(2) 0.020(2) -0.011(2)
N8 0.083(3) 0.081(3) 0.096(3) 0.004(2) 0.050(2) 0.009(2)
C20 0.070(3) 0.060(2) 0.086(3) -0.010(2) 0.036(2) -0.019(2)
C43 0.061(2) 0.050(2) 0.063(2) 0.0037(18) 0.0181(19) -0.0004(18)
C22 0.064(3) 0.074(3) 0.065(3) -0.004(2) 0.025(2) -0.011(2)
C10 0.0416(18) 0.0471(19) 0.053(2) 0.0017(15) 0.0081(15) 0.0024(15)
C34 0.081(3) 0.043(2) 0.081(3) 0.002(2) 0.020(2) 0.009(2)
C30 0.070(3) 0.070(3) 0.103(4) 0.010(3) 0.033(3) -0.010(2)
C14 0.085(3) 0.084(3) 0.051(2) -0.005(2) 0.015(2) 0.002(3)
C15 0.071(3) 0.104(4) 0.051(2) 0.002(2) 0.021(2) -0.009(3)
C3 0.077(3) 0.088(3) 0.080(3) -0.027(3) 0.017(3) -0.023(3)
C25 0.059(2) 0.059(2) 0.080(3) -0.005(2) 0.022(2) -0.0069(19)
C62 0.080(3) 0.077(3) 0.069(3) 0.014(2) 0.039(2) 0.018(3)
C28 0.085(3) 0.067(3) 0.107(4) -0.024(3) 0.051(3) -0.021(3)
C56 0.071(3) 0.070(3) 0.093(3) -0.024(2) 0.038(3) -0.011(2)
C61 0.063(3) 0.061(3) 0.077(3) 0.012(2) 0.028(2) 0.004(2)
N9 0.071(3) 0.082(3) 0.150(4) 0.035(3) 0.053(3) 0.002(2)
C13 0.082(3) 0.068(3) 0.059(2) -0.007(2) 0.006(2) -0.006(2)
C33 0.083(3) 0.064(3) 0.078(3) -0.001(2) 0.023(3) 0.026(2)
C2 0.068(3) 0.089(4) 0.092(3) -0.018(3) 0.016(3) -0.032(3)
C29 0.078(3) 0.065(3) 0.112(4) -0.020(3) 0.046(3) -0.028(2)
C32 0.069(3) 0.067(3) 0.075(3) 0.003(2) 0.032(2) 0.017(2)
C23 0.062(2) 0.068(3) 0.061(2) 0.000(2) 0.020(2) -0.008(2)
C31 0.092(4) 0.082(4) 0.133(5) 0.034(4) 0.066(4) 0.013(3)
Cl1 0.0611(6) 0.0432(5) 0.0910(7) -0.0013(5) 0.0303(5) -0.0021(4)
Cl2 0.1139(10) 0.0649(7) 0.0763(7) 0.0012(6) 0.0476(7) -0.0041(7)
O1 0.082(2) 0.071(2) 0.104(3) -0.0172(18) 0.0244(19) -0.0100(17)
O2 0.085(2) 0.115(3) 0.109(3) -0.017(2) 0.052(2) -0.004(2)
O3 0.101(3) 0.064(2) 0.151(4) 0.008(2) 0.063(3) -0.0176(19)
O4 0.090(3) 0.066(2) 0.158(4) 0.002(2) -0.005(3) 0.0120(19)
O5 0.124(3) 0.079(3) 0.143(4) -0.024(2) 0.051(3) 0.010(2)
O6 0.256(7) 0.151(5) 0.114(4) -0.041(3) 0.110(4) -0.064(5)
O7 0.320(11) 0.180(6) 0.470(15) -0.127(8) 0.319(12) -0.144(7)
O8 0.376(13) 0.118(5) 0.201(7) -0.012(4) -0.087(8) 0.059(6)
C66 0.075(4) 0.161(7) 0.132(6) 0.042(5) 0.043(4) 0.019(4)
O10 0.225(9) 0.56(2) 0.193(8) 0.111(11) 0.127(7) 0.156(13)

loop_
_atom_type_symbol
_atom_type_description
_atom_type_scat_dispersion_real
_atom_type_scat_dispersion_imag
_atom_type_scat_source
C C 0.0033 0.0016 'International Tables Vol C Tables 4.2.6.8 and 6.1.1.4'
H H 0.0000 0.0000 'International Tables Vol C Tables 4.2.6.8 and 6.1.1.4'
N N 0.0061 0.0033 'International Tables Vol C Tables 4.2.6.8 and 6.1.1.4'
O O 0.0106 0.0060 'International Tables Vol C Tables 4.2.6.8 and 6.1.1.4'
Cl Cl 0.1484 0.1585 'International Tables Vol C Tables 4.2.6.8 and 6.1.1.4'
Cd Cd -0.8075 1.2024 'International Tables Vol C Tables 4.2.6.8 and 6.1.1.4'

loop_
_geom_angle_atom_site_label_1
_geom_angle_atom_site_label_2
_geom_angle_atom_site_label_3
_geom_angle
N2 Cd1 N5 170.91(10)
N2 Cd1 N6 117.21(11)
N5 Cd1 N6 70.10(10)
N2 Cd1 N3 70.32(11)
N5 Cd1 N3 116.43(10)
N6 Cd1 N3 89.27(11)
N2 Cd1 N4 102.10(10)
N5 Cd1 N4 70.17(10)
N6 Cd1 N4 140.17(11)
N3 Cd1 N4 110.92(11)
N2 Cd1 N1 69.57(11)
N5 Cd1 N1 104.01(11)
N6 Cd1 N1 104.43(12)
N3 Cd1 N1 139.55(11)
N4 Cd1 N1 82.53(11)
C37 N5 C41 120.1(3)
C37 N5 Cd1 119.7(2)
C41 N5 Cd1 120.1(2)
C10 N2 C6 120.1(3)
C10 N2 Cd1 119.8(2)
C6 N2 Cd1 119.6(2)
C36 N6 C32 118.6(3)
C36 N6 Cd1 118.0(2)
C32 N6 Cd1 123.0(3)
C5 N3 C1 118.2(3)
C5 N3 Cd1 117.9(2)
C1 N3 Cd1 123.5(3)
C15 N1 C11 118.2(4)
C15 N1 Cd1 123.3(3)
C11 N1 Cd1 117.1(2)
C46 N4 C42 118.2(3)
C46 N4 Cd1 123.3(3)
C42 N4 Cd1 117.7(2)
C37 C38 C39 119.8(3)
C37 C38 H38 120.1
C39 C38 H38 120.1
C41 C40 C39 120.5(3)
C41 C40 H40 119.7
C39 C40 H40 119.7
N1 C11 C12 121.4(4)
N1 C11 C10 116.1(3)
C12 C11 C10 122.5(3)
C61 N10 N11 108.6(3)
C61 N10 C59 130.2(4)
N11 N10 C59 121.2(3)
C30 N7 N8 109.1(4)
C30 N7 C27 129.4(4)
N8 N7 C27 121.4(4)
N4 C42 C43 121.2(3)
N4 C42 C41 116.4(3)
C43 C42 C41 122.4(3)
C51 C50 C49 117.0(3)
C51 C50 C53 120.0(4)
C49 C50 C53 123.0(3)
N5 C41 C40 121.0(3)
N5 C41 C42 115.4(3)
C40 C41 C42 123.5(3)
N2 C6 C7 121.5(3)
N2 C6 C5 115.6(3)
C7 C6 C5 122.9(3)
C20 C19 C18 117.4(4)
C20 C19 C22 123.2(4)
C18 C19 C22 119.4(4)
C40 C39 C38 117.2(3)
C40 C39 C47 121.2(3)
C38 C39 C47 121.7(3)
N4 C46 C45 123.2(4)
N4 C46 H46 118.4
C45 C46 H46 118.4
N3 C5 C4 121.7(3)
N3 C5 C6 116.0(3)
C4 C5 C6 122.2(3)
C48 C49 C50 121.5(3)
C48 C49 H49 119.2
C50 C49 H49 119.2
N6 C36 C35 121.2(3)
N6 C36 C37 116.2(3)
C35 C36 C37 122.6(3)
C9 C8 C7 117.7(3)
C9 C8 C16 120.9(3)
C7 C8 C16 121.3(3)
C6 C7 C8 119.9(3)
C6 C7 H7 120.1
C8 C7 H7 120.1
N5 C37 C38 121.4(3)
N5 C37 C36 115.6(3)
C38 C37 C36 123.1(3)
C49 C48 C47 120.7(4)
C49 C48 H48 119.6
C47 C48 H48 119.6
C17 C16 C21 118.0(3)
C17 C16 C8 121.1(3)
C21 C16 C8 120.9(3)
C58 C59 C60 119.8(4)
C58 C59 N10 120.2(4)
C60 C59 N10 120.0(4)
C62 N11 N10 101.7(4)
C48 C47 C52 118.0(3)
C48 C47 C39 121.2(3)
C52 C47 C39 120.9(3)
C45 C44 C43 118.7(4)
C45 C44 H44 120.7
C43 C44 H44 120.7
C28 C27 C26 120.2(4)
C28 C27 N7 118.6(4)
C26 C27 N7 121.1(4)
C36 C35 C34 119.2(4)
C36 C35 H35 120.4
C34 C35 H35 120.4
C17 C18 C19 121.3(4)
C17 C18 H18 119.3
C19 C18 H18 119.3
C18 C17 C16 120.9(4)
C18 C17 H17 119.5
C16 C17 H17 119.5
C58 C57 C55 121.7(4)
C58 C57 H57 119.2
C55 C57 H57 119.2
C50 C51 C52 121.8(4)
C50 C51 H51 119.1
C52 C51 H51 119.1
C56 C60 C59 120.0(4)
C56 C60 H60 120.0
C59 C60 H60 120.0
C20 C21 C16 120.5(4)
C20 C21 H21 119.7
C16 C21 H21 119.7
C54 C53 C50 126.2(4)
C54 C53 H53 116.9
C50 C53 H53 116.9
N3 C1 C2 122.7(4)
N3 C1 H1 118.6
C2 C1 H1 118.6
C61 N12 C62 102.0(4)
C46 C45 C44 118.9(4)
C46 C45 H45 120.6
C44 C45 H45 120.6
C25 C26 C27 119.6(4)
C25 C26 H26 120.2
C27 C26 H26 120.2
C51 C52 C47 120.8(4)
C51 C52 H52 119.6
C47 C52 H52 119.6
C13 C12 C11 119.1(4)
C13 C12 H12 120.5
C11 C12 H12 120.5
C56 C55 C57 116.9(4)
C56 C55 C54 119.4(4)
C57 C55 C54 123.7(4)
C53 C54 C55 127.7(4)
C53 C54 H54 116.1
C55 C54 H54 116.1
C10 C9 C8 120.1(3)
C10 C9 H9 120.0
C8 C9 H9 120.0
C25 C24 C29 117.6(4)
C25 C24 C23 120.2(4)
C29 C24 C23 122.2(4)
C59 C58 C57 119.5(4)
C59 C58 H58 120.3
C57 C58 H58 120.3
C3 C4 C5 118.8(4)
C3 C4 H4 120.6
C5 C4 H4 120.6
C31 N8 N7 101.5(5)
C19 C20 C21 121.6(4)
C19 C20 H20 119.2
C21 C20 H20 119.2
C42 C43 C44 119.8(4)
C42 C43 H43 120.1
C44 C43 H43 120.1
C23 C22 C19 127.3(4)
C23 C22 H22 116.4
C19 C22 H22 116.4
N2 C10 C9 120.7(3)
N2 C10 C11 116.2(3)
C9 C10 C11 123.1(3)
C33 C34 C35 118.9(4)
C33 C34 H34 120.6
C35 C34 H34 120.6
N9 C30 N7 111.3(5)
N9 C30 H30 124.4
N7 C30 H30 124.4
C13 C14 C15 118.9(4)
C13 C14 H14 120.6
C15 C14 H14 120.6
N1 C15 C14 123.2(4)
N1 C15 H15 118.4
C14 C15 H15 118.4
C2 C3 C4 119.6(4)
C2 C3 H3 120.2
C4 C3 H3 120.2
C26 C25 C24 121.6(4)
C26 C25 H25 119.2
C24 C25 H25 119.2
N11 C62 N12 116.2(4)
N11 C62 H62 121.9
N12 C62 H62 121.9
C27 C28 C29 120.0(4)
C27 C28 H28 120.0
C29 C28 H28 120.0
C60 C56 C55 122.1(4)
C60 C56 H56 119.0
C55 C56 H56 119.0
N12 C61 N10 111.5(4)
N12 C61 H61 124.3
N10 C61 H61 124.3
C30 N9 C31 101.2(4)
C14 C13 C12 119.3(4)
C14 C13 H13 120.4
C12 C13 H13 120.4
C34 C33 C32 119.1(4)
C34 C33 H33 120.4
C32 C33 H33 120.4
C3 C2 C1 118.9(4)
C3 C2 H2 120.5
C1 C2 H2 120.5
C28 C29 C24 121.0(4)
C28 C29 H29 119.5
C24 C29 H29 119.5
N6 C32 C33 123.0(4)
N6 C32 H32 118.5
C33 C32 H32 118.5
C22 C23 C24 126.3(4)
C22 C23 H23 116.8
C24 C23 H23 116.8
N8 C31 N9 116.9(5)
N8 C31 H31 121.5
N9 C31 H31 121.5
O3 Cl1 O4 108.4(3)
O3 Cl1 O1 110.2(3)
O4 Cl1 O1 109.7(2)
O3 Cl1 O2 107.9(2)
O4 Cl1 O2 111.5(3)
O1 Cl1 O2 109.1(2)
O7 Cl2 O6 113.9(5)
O7 Cl2 O8 107.8(7)
O6 Cl2 O8 101.1(6)
O7 Cl2 O5 115.1(4)
O6 Cl2 O5 111.2(3)
O8 Cl2 O5 106.4(4)
O10 C66 H66A 109.5
O10 C66 H66B 109.5
H66A C66 H66B 109.5
O10 C66 H66C 109.5
H66A C66 H66C 109.5
H66B C66 H66C 109.5
C66 O10 H10 109.5

loop_
_geom_bond_atom_site_label_1
_geom_bond_atom_site_label_2
_geom_bond_distance
Cd1 N2 2.295(3)
Cd1 N5 2.306(3)
Cd1 N6 2.336(3)
Cd1 N3 2.343(3)
Cd1 N4 2.345(3)
Cd1 N1 2.379(3)
N5 C37 1.337(4)
N5 C41 1.340(5)
N2 C10 1.343(5)
N2 C6 1.344(5)
N6 C36 1.340(5)
N6 C32 1.334(5)
N3 C5 1.342(5)
N3 C1 1.344(5)
N1 C15 1.335(5)
N1 C11 1.336(5)
N4 C46 1.337(5)
N4 C42 1.350(5)
C38 C37 1.384(5)
C38 C39 1.397(5)
C38 H38 0.9300
C40 C41 1.378(5)
C40 C39 1.391(5)
C40 H40 0.9300
C11 C12 1.388(5)
C11 C10 1.486(5)
N10 C61 1.336(5)
N10 N11 1.363(5)
N10 C59 1.429(5)
N7 C30 1.327(6)
N7 N8 1.355(5)
N7 C27 1.412(5)
C42 C43 1.375(5)
C42 C41 1.498(5)
C50 C51 1.383(5)
C50 C49 1.404(5)
C50 C53 1.464(5)
C6 C7 1.373(5)
C6 C5 1.496(5)
C19 C20 1.383(6)
C19 C18 1.389(6)
C19 C22 1.461(5)
C39 C47 1.480(5)
C46 C45 1.366(6)
C46 H46 0.9300
C5 C4 1.378(6)
C49 C48 1.373(5)
C49 H49 0.9300
C36 C35 1.384(5)
C36 C37 1.494(5)
C8 C9 1.389(5)
C8 C7 1.398(5)
C8 C16 1.483(5)
C7 H7 0.9300
C48 C47 1.394(5)
C48 H48 0.9300
C16 C17 1.382(6)
C16 C21 1.394(6)
C59 C58 1.371(6)
C59 C60 1.374(6)
N11 C62 1.311(6)
C47 C52 1.390(5)
C44 C45 1.372(6)
C44 C43 1.383(5)
C44 H44 0.9300
C27 C28 1.367(6)
C27 C26 1.369(6)
C35 C34 1.385(6)
C35 H35 0.9300
C18 C17 1.379(5)
C18 H18 0.9300
C17 H17 0.9300
C57 C58 1.390(6)
C57 C55 1.389(6)
C57 H57 0.9300
C51 C52 1.380(6)
C51 H51 0.9300
C60 C56 1.375(6)
C60 H60 0.9300
C21 C20 1.378(6)
C21 H21 0.9300
C53 C54 1.322(6)
C53 H53 0.9300
C1 C2 1.362(7)
C1 H1 0.9300
N12 C61 1.306(5)
N12 C62 1.341(6)
C45 H45 0.9300
C26 C25 1.381(6)
C26 H26 0.9300
C52 H52 0.9300
C12 C13 1.377(6)
C12 H12 0.9300
C55 C56 1.379(6)
C55 C54 1.465(5)
C54 H54 0.9300
C9 C10 1.389(5)
C9 H9 0.9300
C24 C25 1.378(6)
C24 C29 1.389(6)
C24 C23 1.461(6)
C58 H58 0.9300
C4 C3 1.376(6)
C4 H4 0.9300
N8 C31 1.310(7)
C20 H20 0.9300
C43 H43 0.9300
C22 C23 1.318(6)
C22 H22 0.9300
C34 C33 1.362(7)
C34 H34 0.9300
C30 N9 1.322(6)
C30 H30 0.9300
C14 C13 1.358(6)
C14 C15 1.365(7)
C14 H14 0.9300
C15 H15 0.9300
C3 C2 1.363(7)
C3 H3 0.9300
C25 H25 0.9300
C62 H62 0.9300
C28 C29 1.379(6)
C28 H28 0.9300
C56 H56 0.9300
C61 H61 0.9300
N9 C31 1.331(8)
C13 H13 0.9300
C33 C32 1.364(6)
C33 H33 0.9300
C2 H2 0.9300
C29 H29 0.9300
C32 H32 0.9300
C23 H23 0.9300
C31 H31 0.9300
Cl1 O3 1.407(4)
Cl1 O4 1.418(4)
Cl1 O1 1.425(4)
Cl1 O2 1.420(4)
Cl2 O7 1.266(6)
Cl2 O6 1.331(4)
Cl2 O8 1.411(9)
Cl2 O5 1.413(4)
C66 O10 1.308(10)
C66 H66A 0.9600
C66 H66B 0.9600
C66 H66C 0.9600
O10 H10 0.8200
